data_2006087
loop_
_publ_author_name
'Fl\"orke, U.'
'Haupt, H.-J.'

_publ_section_title \m-Hydrido-\m-dicyclohexylphosphido-bis[dicyclohexylphosphine(tricarbonyl)rhenium]
_journal_issue 4
_journal_name_full 'Acta Crystallographica Section C'
_journal_page_first 404
_journal_page_last 406
_journal_paper_doi 10.1107/S0108270196014291
_journal_volume 53
_journal_year 1997
_chemical_formula_iupac '[Re2 H (C12 H22 P)(C12 H23 P)2 (CO)6]'
_chemical_formula_sum 'C42 H69 O6 P3 Re2'
_chemical_formula_weight 1135.3
_chemical_name_systematic
;
 \m-hydrido-\m-dicyclohexylphosphido-bis(dicyclohexylphosphine-tricarbonyl-
 rhenium)
;
_space_group_IT_number 15
_symmetry_cell_setting monoclinic
_symmetry_space_group_name_Hall '-C 2yc'
_symmetry_space_group_name_H-M 'C 1 2/c 1'
_audit_creation_method SHELXL
_cell_angle_alpha 90.00
_cell_angle_beta 100.24(2)
_cell_angle_gamma 90.00
_cell_formula_units_Z 4
_cell_length_a 17.491(4)
_cell_length_b 14.236(3)
_cell_length_c 18.656(4)
_cell_measurement_reflns_used 25
_cell_measurement_temperature 293(2)
_cell_measurement_theta_max 15
_cell_measurement_theta_min 7
_cell_volume 4571.4(18)
_computing_structure_refinement SHELXTL
_computing_structure_solution 'SHELXTL (Sheldrick, 1995)'
_diffrn_ambient_temperature 293(2)
_diffrn_measurement_device 'Siemens R3m'
_diffrn_measurement_method \w-2\q
_diffrn_radiation_monochromator graphite
_diffrn_radiation_source 'fine-focus sealed tube'
_diffrn_radiation_type MoK\a
_diffrn_radiation_wavelength 0.71073
_diffrn_reflns_av_R_equivalents 0.0352
_diffrn_reflns_av_sigmaI/netI 0.0815
_diffrn_reflns_limit_h_max 22
_diffrn_reflns_limit_h_min -22
_diffrn_reflns_limit_k_max 18
_diffrn_reflns_limit_k_min 0
_diffrn_reflns_limit_l_max 24
_diffrn_reflns_limit_l_min 0
_diffrn_reflns_number 5451
_diffrn_reflns_theta_max 27.56
_diffrn_reflns_theta_min 2.37
_diffrn_standards_decay_% 4
_diffrn_standards_interval_count 400
_diffrn_standards_number 3
_exptl_absorpt_coefficient_mu 5.438
_exptl_absorpt_correction_T_max 0.442
_exptl_absorpt_correction_T_min 0.389
_exptl_absorpt_correction_type '\y scans (North, Phillips & Mathews, 1968)'
_exptl_crystal_colour colourless
_exptl_crystal_density_diffrn 1.650
_exptl_crystal_density_meas ?
_exptl_crystal_description prism
_exptl_crystal_F_000 2256
_exptl_crystal_size_max 0.21
_exptl_crystal_size_mid 0.16
_exptl_crystal_size_min 0.15
_refine_diff_density_max 0.630
_refine_diff_density_min -0.709
_refine_ls_extinction_coef 0.00004(2)
_refine_ls_extinction_method SHELXTL
_refine_ls_goodness_of_fit_all 0.944
_refine_ls_goodness_of_fit_obs 1.063
_refine_ls_hydrogen_treatment 'H atoms: see below'
_refine_ls_matrix_type full
_refine_ls_number_parameters 245
_refine_ls_number_reflns 5290
_refine_ls_number_restraints 0
_refine_ls_restrained_S_all 0.944
_refine_ls_restrained_S_obs 1.063
_refine_ls_R_factor_all 0.0784
_refine_ls_R_factor_obs 0.0424
_refine_ls_shift/esd_max 0.000
_refine_ls_shift/esd_mean 0.000
_refine_ls_structure_factor_coef Fsqd
_refine_ls_weighting_details 'w = 1/[\s^2^(Fo^2^) + (0.0192P)^2^] where P = (Fo^2^ + 2Fc^2^)/3'
_refine_ls_weighting_scheme calc
_refine_ls_wR_factor_all 0.0635
_refine_ls_wR_factor_obs 0.0575
_reflns_number_observed 3502
_reflns_number_total 5290
_reflns_observed_criterion >2sigma(I)
_cod_data_source_file sk1060.cif
_cod_data_source_block I
_cod_depositor_comments
;
The following automatic conversions were performed:

'_exptl_crystal_density_meas' value 'not measured' was changed to '?'
- the value is perceived as not measured.

Automatic conversion script
Id: cif_fix_values 3008 2015-01-20 13:52:24Z robertas 

The following automatic conversions were performed:

'_refine_ls_weighting_scheme' value 'calc w = 1/[\s^2^(Fo^2^) +
(0.0192P)^2^] where P = (Fo^2^ + 2Fc^2^)/3' was changed to 'calc'.
New tag '_refine_ls_weighting_details' was created. The value of the
new tag was set to 'w = 1/[\s^2^(Fo^2^) + (0.0192P)^2^] where P =
(Fo^2^ + 2Fc^2^)/3'.

Automatic conversion script
Id: cif_fix_values 3143 2015-03-26 13:38:13Z robertas 
;
_cod_original_cell_volume 4571.4(16)
_cod_original_sg_symbol_H-M 'C 2/c'
_cod_database_code 2006087

loop_
_symmetry_equiv_pos_as_xyz
'x, y, z'
'-x, y, -z+1/2'
'x+1/2, y+1/2, z'
'-x+1/2, y+1/2, -z+1/2'
'-x, -y, -z'
'x, -y, z-1/2'
'-x+1/2, -y+1/2, -z'
'x+1/2, -y+1/2, z-1/2'

loop_
_atom_site_aniso_label
_atom_site_aniso_U_11
_atom_site_aniso_U_12
_atom_site_aniso_U_13
_atom_site_aniso_U_22
_atom_site_aniso_U_23
_atom_site_aniso_U_33
Re1 0.02928(12) 0.00012(15) 0.00531(8) 0.02800(12) 0.00246(15) 0.02439(11)
P1 0.0265(11) 0.000 0.0038(9) 0.0247(12) 0.000 0.0262(11)
P2 0.0341(9) -0.0018(8) 0.0027(7) 0.0390(9) 0.0015(7) 0.0248(8)
C1 0.042(4) 0.004(4) -0.001(3) 0.054(4) 0.002(4) 0.031(3)
O1 0.074(4) 0.027(3) 0.010(3) 0.097(4) -0.020(3) 0.042(3)
C2 0.027(3) 0.000(3) -0.001(3) 0.048(4) 0.009(3) 0.040(4)
O2 0.058(3) -0.016(3) 0.008(3) 0.058(4) 0.043(3) 0.099(4)
C3 0.036(3) -0.001(3) 0.011(3) 0.031(4) 0.003(3) 0.033(3)
O3 0.033(2) 0.000(2) 0.000(2) 0.065(4) 0.006(2) 0.057(3)
C11 0.027(3) 0.002(3) 0.003(3) 0.028(3) 0.004(3) 0.032(3)
C12 0.045(4) 0.004(3) 0.004(3) 0.039(4) 0.003(3) 0.036(4)
C13 0.053(5) 0.008(4) -0.004(4) 0.048(5) 0.011(4) 0.045(4)
C14 0.058(5) 0.023(4) -0.006(4) 0.056(5) 0.015(4) 0.056(5)
C15 0.041(4) 0.016(4) 0.010(4) 0.061(5) 0.003(4) 0.064(5)
C16 0.042(4) 0.012(3) 0.007(3) 0.040(4) 0.004(3) 0.039(4)
C21 0.034(4) 0.007(3) 0.002(3) 0.043(4) 0.005(3) 0.037(4)
C22 0.090(6) 0.032(5) -0.002(4) 0.060(5) -0.003(4) 0.046(5)
C23 0.101(7) 0.023(5) -0.008(5) 0.053(5) -0.021(4) 0.055(5)
C24 0.056(5) 0.026(4) -0.001(4) 0.063(5) 0.001(5) 0.076(6)
C25 0.068(5) 0.020(5) -0.016(4) 0.069(6) -0.002(5) 0.062(5)
C26 0.052(4) 0.012(4) -0.012(4) 0.047(5) -0.004(4) 0.050(4)
C31 0.052(4) -0.009(4) 0.004(3) 0.048(4) -0.001(4) 0.027(3)
C32 0.061(5) -0.006(4) 0.005(3) 0.048(4) 0.000(3) 0.035(4)
C33 0.103(7) -0.012(5) 0.023(4) 0.086(7) -0.010(5) 0.038(4)
C34 0.149(9) 0.002(6) 0.037(5) 0.072(7) -0.022(5) 0.049(5)
C35 0.107(7) -0.029(5) 0.007(5) 0.061(5) -0.022(4) 0.048(5)
C36 0.085(6) -0.012(4) 0.012(4) 0.044(5) -0.004(4) 0.060(5)

loop_
_atom_site_label
_atom_site_occupancy
_atom_site_fract_x
_atom_site_fract_y
_atom_site_fract_z
_atom_site_U_iso_or_equiv
_atom_site_thermal_displace_type
_atom_site_calc_flag
_atom_site_refinement_flags
_atom_site_type_symbol
Re1 1 0.040342(13) 0.28762(2) 0.178908(12) 0.02716(8) Uani d . Re
P1 1 0.0000 0.1563(2) 0.2500 0.0259(5) Uani d S P
P2 1 -0.08685(9) 0.32913(12) 0.10207(8) 0.0330(4) Uani d . P
C1 1 0.0737(3) 0.2156(6) 0.1031(3) 0.043(2) Uani d . C
O1 1 0.0950(3) 0.1709(4) 0.0592(3) 0.071(2) Uani d . O
C2 1 0.0771(3) 0.4044(5) 0.1452(3) 0.039(2) Uani d . C
O2 1 0.1051(3) 0.4719(4) 0.1269(3) 0.072(2) Uani d . O
C3 1 0.1442(3) 0.2704(4) 0.2328(3) 0.0327(14) Uani d . C
O3 1 0.2086(2) 0.2634(3) 0.2595(2) 0.0526(13) Uani d . O
C11 1 0.0822(3) 0.0808(4) 0.2944(3) 0.0291(13) Uani d . C
H11 1 0.1178(3) 0.1233(4) 0.3254(3) 0.035 Uiso calc R H
C12 1 0.0591(3) 0.0061(4) 0.3465(3) 0.041(2) Uani d . C
H12A 1 0.0299(3) 0.0355(4) 0.3800(3) 0.049 Uiso calc R H
H12B 1 0.0262(3) -0.0409(4) 0.3187(3) 0.049 Uiso calc R H
C13 1 0.1322(4) -0.0412(5) 0.3895(4) 0.050(2) Uani d . C
H13A 1 0.1625(4) 0.0050(5) 0.4206(4) 0.060 Uiso calc R H
H13B 1 0.1168(4) -0.0898(5) 0.4206(4) 0.060 Uiso calc R H
C14 1 0.1814(4) -0.0840(5) 0.3399(4) 0.059(2) Uani d . C
H14A 1 0.1532(4) -0.1350(5) 0.3126(4) 0.070 Uiso calc R H
H14B 1 0.2284(4) -0.1097(5) 0.3687(4) 0.070 Uiso calc R H
C15 1 0.2029(4) -0.0116(5) 0.2873(4) 0.055(2) Uani d . C
H15A 1 0.2321(4) -0.0418(5) 0.2541(4) 0.066 Uiso calc R H
H15B 1 0.2359(4) 0.0359(5) 0.3143(4) 0.066 Uiso calc R H
C16 1 0.1306(3) 0.0350(4) 0.2437(3) 0.040(2) Uani d . C
H16A 1 0.1461(3) 0.0822(4) 0.2116(3) 0.048 Uiso calc R H
H16B 1 0.0995(3) -0.0118(4) 0.2139(3) 0.048 Uiso calc R H
C21 1 -0.1087(3) 0.4576(4) 0.0971(3) 0.038(2) Uani d . C
H21 1 -0.0642(3) 0.4883(4) 0.0816(3) 0.046 Uiso calc R H
C22 1 -0.1134(5) 0.4962(5) 0.1715(4) 0.067(2) Uani d . C
H22A 1 -0.0644(5) 0.4850(5) 0.2038(4) 0.080 Uiso calc R H
H22B 1 -0.1535(5) 0.4627(5) 0.1908(4) 0.080 Uiso calc R H
C23 1 -0.1315(5) 0.6021(5) 0.1703(4) 0.073(2) Uani d . C
H23A 1 -0.1388(5) 0.6216(5) 0.2184(4) 0.087 Uiso calc R H
H23B 1 -0.0875(5) 0.6364(5) 0.1585(4) 0.087 Uiso calc R H
C24 1 -0.2026(4) 0.6267(6) 0.1162(4) 0.067(2) Uani d . C
H24A 1 -0.2479(4) 0.5983(6) 0.1308(4) 0.080 Uiso calc R H
H24B 1 -0.2098(4) 0.6943(6) 0.1150(4) 0.080 Uiso calc R H
C25 1 -0.1949(4) 0.5923(5) 0.0421(4) 0.070(2) Uani d . C
H25A 1 -0.1523(4) 0.6248(5) 0.0259(4) 0.083 Uiso calc R H
H25B 1 -0.2422(4) 0.6064(5) 0.0080(4) 0.083 Uiso calc R H
C26 1 -0.1800(4) 0.4862(5) 0.0427(4) 0.052(2) Uani d . C
H26A 1 -0.2250(4) 0.4538(5) 0.0545(4) 0.063 Uiso calc R H
H26B 1 -0.1736(4) 0.4664(5) -0.0056(4) 0.063 Uiso calc R H
C31 1 -0.1080(4) 0.2897(5) 0.0063(3) 0.0427(15) Uani d . C
H31 1 -0.1590(4) 0.3160(5) -0.0141(3) 0.051 Uiso calc R H
C32 1 -0.0513(4) 0.3315(5) -0.0391(3) 0.049(2) Uani d . C
H32A 1 0.0009(4) 0.3091(5) -0.0209(3) 0.058 Uiso calc R H
H32B 1 -0.0512(4) 0.3995(5) -0.0354(3) 0.058 Uiso calc R H
C33 1 -0.0767(5) 0.3016(6) -0.1192(4) 0.075(3) Uani d . C
H33A 1 -0.1270(5) 0.3292(6) -0.1381(4) 0.089 Uiso calc R H
H33B 1 -0.0398(5) 0.3257(6) -0.1477(4) 0.089 Uiso calc R H
C34 1 -0.0820(6) 0.1989(6) -0.1275(4) 0.088(3) Uani d . C
H34A 1 -0.0311(6) 0.1713(6) -0.1117(4) 0.105 Uiso calc R H
H34B 1 -0.0991(6) 0.1833(6) -0.1784(4) 0.105 Uiso calc R H
C35 1 -0.1390(5) 0.1585(6) -0.0825(4) 0.073(2) Uani d . C
H35A 1 -0.1398(5) 0.0906(6) -0.0867(4) 0.088 Uiso calc R H
H35B 1 -0.1909(5) 0.1815(6) -0.1014(4) 0.088 Uiso calc R H
C36 1 -0.1164(5) 0.1861(5) -0.0021(4) 0.063(2) Uani d . C
H36A 1 -0.1559(5) 0.1641(5) 0.0244(4) 0.075 Uiso calc R H
H36B 1 -0.0677(5) 0.1560(5) 0.0186(4) 0.075 Uiso calc R H
H1 1 0.0000 0.3507(65) 0.2500 0.080 Uiso d S H
H2 1 -0.1504(36) 0.2963(46) 0.1215(33) 0.080 Uiso d . H

loop_
_atom_type_symbol
_atom_type_description
_atom_type_scat_dispersion_real
_atom_type_scat_dispersion_imag
_atom_type_scat_source
C C 0.0033 0.0016 'International Tables Vol C Tables 4.2.6.8 and 6.1.1.4'
H H 0.0000 0.0000 'International Tables Vol C Tables 4.2.6.8 and 6.1.1.4'
O O 0.0106 0.0060 'International Tables Vol C Tables 4.2.6.8 and 6.1.1.4'
P P 0.1023 0.0942 'International Tables Vol C Tables 4.2.6.8 and 6.1.1.4'
Re Re -1.0185 7.2310 'International Tables Vol C Tables 4.2.6.8 and 6.1.1.4'

loop_
_geom_angle_atom_site_label_1
_geom_angle_atom_site_label_2
_geom_angle_atom_site_label_3
_geom_angle_site_symmetry_1
_geom_angle_site_symmetry_3
_geom_angle
_geom_angle_publ_flag
C1 Re1 C2 . . 93.3(3) n
C1 Re1 C3 . . 86.3(2) n
C2 Re1 C3 . . 86.7(2) n
C1 Re1 P1 . . 98.3(2) n
C2 Re1 P1 . . 166.6(2) n
C3 Re1 P1 . . 87.5(2) n
C1 Re1 P2 . . 93.4(2) n
C2 Re1 P2 . . 85.6(2) n
C3 Re1 P2 . . 172.2(2) n
P1 Re1 P2 . . 100.22(4) y
C1 Re1 Re1 . 2 147.4(2) n
C2 Re1 Re1 . 2 119.3(2) n
C3 Re1 Re1 . 2 94.6(2) n
P1 Re1 Re1 . 2 49.28(3) y
P2 Re1 Re1 . 2 89.81(4) y
C11 P1 C11 2 . 109.6(4) y
C11 P1 Re1 2 2 113.8(2) n
C11 P1 Re1 . 2 118.0(2) n
C11 P1 Re1 2 . 118.0(2) n
C11 P1 Re1 . . 113.8(2) n
Re1 P1 Re1 2 . 81.45(7) y
C31 P2 C21 . . 104.2(3) n
C31 P2 Re1 . . 119.3(2) n
C21 P2 Re1 . . 114.5(2) n
O1 C1 Re1 . . 178.0(6) n
O2 C2 Re1 . . 174.5(5) n
O3 C3 Re1 . . 173.7(5) n
C16 C11 C12 . . 109.4(5) n
C16 C11 P1 . . 116.1(4) n
C12 C11 P1 . . 114.2(4) n
C13 C12 C11 . . 110.1(5) n
C14 C13 C12 . . 111.7(5) n
C13 C14 C15 . . 111.1(6) n
C14 C15 C16 . . 111.2(5) n
C11 C16 C15 . . 110.8(5) n
C22 C21 C26 . . 110.1(5) n
C22 C21 P2 . . 110.8(4) n
C26 C21 P2 . . 115.6(4) n
C21 C22 C23 . . 112.8(6) n
C24 C23 C22 . . 112.5(6) n
C25 C24 C23 . . 110.3(6) n
C24 C25 C26 . . 111.0(6) n
C21 C26 C25 . . 112.8(6) n
C36 C31 C32 . . 112.9(6) n
C36 C31 P2 . . 113.7(5) n
C32 C31 P2 . . 112.2(4) n
C31 C32 C33 . . 108.9(5) n
C34 C33 C32 . . 112.3(6) n
C33 C34 C35 . . 110.6(6) n
C34 C35 C36 . . 111.2(6) n
C31 C36 C35 . . 111.1(6) n
Re1 H1 Re1 2 . 122(5) y

loop_
_geom_bond_atom_site_label_1
_geom_bond_atom_site_label_2
_geom_bond_site_symmetry_2
_geom_bond_distance
_geom_bond_publ_flag
Re1 C1 . 1.919(7) n
Re1 C2 . 1.929(7) n
Re1 C3 . 1.929(6) n
Re1 P1 . 2.467(2) y
Re1 P2 . 2.494(2) y
Re1 Re1 2 3.2185(8) y
Re1 H1 . 1.84(4) y
P1 C11 2 1.867(5) n
P1 C11 . 1.867(5) n
P1 Re1 2 2.467(2) n
P2 C31 . 1.847(6) n
P2 C21 . 1.868(6) n
C1 O1 . 1.151(7) n
C2 O2 . 1.156(7) n
C3 O3 . 1.153(6) n
C11 C16 . 1.524(7) n
C11 C12 . 1.541(7) n
C12 C13 . 1.539(8) n
C13 C14 . 1.501(8) n
C14 C15 . 1.515(9) n
C15 C16 . 1.528(8) n
C21 C22 . 1.508(8) n
C21 C26 . 1.518(8) n
C22 C23 . 1.541(9) n
C23 C24 . 1.497(9) n
C24 C25 . 1.495(9) n
C25 C26 . 1.533(9) n
C31 C36 . 1.488(9) n
C31 C32 . 1.534(8) n
C32 C33 . 1.541(8) n
C33 C34 . 1.471(11) n
C34 C35 . 1.527(10) n
C35 C36 . 1.532(9) n
